data_1566532
loop_
_publ_author_name
'Weinert, Hanns Micha'
'W\"olper, Christoph'
'Schulz, Stephan'

_publ_section_title
;
 Synthesis of Distibiranes and Azadistibiranes by Cycloaddition Reactions
 of Distibenes with Diazomethanes and Azides
;
_journal_name_full 'Chemical Science'
_journal_paper_doi 10.1039/D2SC00314G
_journal_year 2022
_chemical_formula_sum 'C78 H119 F3 Ga2 N7 Sb2'
_chemical_formula_weight 1594.73
_space_group_crystal_system monoclinic
_space_group_IT_number 14
_space_group_name_Hall '-P 2yn'
_space_group_name_H-M_alt 'P 1 21/n 1'
_atom_sites_solution_hydrogens geom
_atom_sites_solution_primary direct
_atom_sites_solution_secondary difmap
_audit_creation_method SHELXL-2017/1
_audit_update_record
;
2021-12-16 deposited with the CCDC.	2022-03-03 downloaded from the CCDC.
;
_cell_angle_alpha 90
_cell_angle_beta 99.805(3)
_cell_angle_gamma 90
_cell_formula_units_Z 4
_cell_length_a 12.1758(10)
_cell_length_b 27.211(2)
_cell_length_c 24.248(2)
_cell_measurement_reflns_used 9912
_cell_measurement_temperature 100(2)
_cell_measurement_theta_max 79.73
_cell_measurement_theta_min 2.46
_cell_volume 7916.4(11)
_computing_cell_refinement 'Bruker APEX3(v2017.3-0)'
_computing_data_collection 'Bruker APEX3(v2017.3-0)'
_computing_data_reduction 'Bruker APEX3(v2017.3-0)'
_computing_molecular_graphics 'ORTEP/PLATON (Spek)'
_computing_publication_material 'BRUKER AXS SHELXTL (c) 2008 / Vers. 2008/4'
_computing_structure_refinement 'SHELXL-2017/1 (Sheldrick, 2017)'
_computing_structure_solution 'Bruker APEX3(v2017.3-0)'
_diffrn_ambient_temperature 100(2)
_diffrn_detector_area_resol_mean 7.3910
_diffrn_measured_fraction_theta_full 1.000
_diffrn_measured_fraction_theta_max 0.991
_diffrn_measurement_device_type 'Bruker D8 Venture (Photon II detector)'
_diffrn_measurement_method 'Data collection strategy APEX 3/Queen'
_diffrn_radiation_monochromator 'multilayer mirror'
_diffrn_radiation_type CuK\a
_diffrn_radiation_wavelength 1.54178
_diffrn_reflns_av_R_equivalents 0.0710
_diffrn_reflns_av_unetI/netI 0.0236
_diffrn_reflns_Laue_measured_fraction_full 1.000
_diffrn_reflns_Laue_measured_fraction_max 0.991
_diffrn_reflns_limit_h_max 14
_diffrn_reflns_limit_h_min -15
_diffrn_reflns_limit_k_max 34
_diffrn_reflns_limit_k_min -34
_diffrn_reflns_limit_l_max 30
_diffrn_reflns_limit_l_min -30
_diffrn_reflns_number 249345
_diffrn_reflns_point_group_measured_fraction_full 1.000
_diffrn_reflns_point_group_measured_fraction_max 0.991
_diffrn_reflns_theta_full 67.679
_diffrn_reflns_theta_max 80.082
_diffrn_reflns_theta_min 2.461
_diffrn_source 'micro-focus sealed tube'
_diffrn_source_type 'INCOATEC I\mS 3.0'
_exptl_absorpt_coefficient_mu 6.527
_exptl_absorpt_correction_T_max 0.75
_exptl_absorpt_correction_T_min 0.54
_exptl_absorpt_correction_type multi-scan
_exptl_absorpt_process_details
; 
 SADABS
 R.H. Blessing, Acta Cryst. (1995) A51 33-38 
;
_exptl_crystal_colour orange
_exptl_crystal_density_diffrn 1.338
_exptl_crystal_description tablet
_exptl_crystal_F_000 3308
_exptl_crystal_size_max 0.186
_exptl_crystal_size_mid 0.064
_exptl_crystal_size_min 0.063
_refine_diff_density_max 1.063
_refine_diff_density_min -0.593
_refine_diff_density_rms 0.085
_refine_ls_extinction_method none
_refine_ls_goodness_of_fit_ref 1.051
_refine_ls_hydrogen_treatment constr
_refine_ls_matrix_type full
_refine_ls_number_parameters 884
_refine_ls_number_reflns 17136
_refine_ls_number_restraints 129
_refine_ls_restrained_S_all 1.051
_refine_ls_R_factor_all 0.0398
_refine_ls_R_factor_gt 0.0322
_refine_ls_shift/su_max 0.001
_refine_ls_shift/su_mean 0.000
_refine_ls_structure_factor_coef Fsqd
_refine_ls_weighting_details 'w=1/[\s^2^(Fo^2^)+(0.0472P)^2^+8.8255P] where P=(Fo^2^+2Fc^2^)/3'
_refine_ls_weighting_scheme calc
_refine_ls_wR_factor_gt 0.0824
_refine_ls_wR_factor_ref 0.0893
_reflns_Friedel_coverage 0.000
_reflns_number_gt 15060
_reflns_number_total 17136
_reflns_threshold_expression 'I > 2\s(I)'
_cod_data_source_file d2sc00314g2.cif
_cod_data_source_block mw_143_4m
_cod_depositor_comments
;
The following automatic conversions were performed:

data item '_atom_sites_solution_secondary' value 'diffmap' was
changed to 'difmap'.

Automatic conversion script
Id: cif_fix_values 7556 2019-12-06 15:28:31Z antanas 
;
_cod_original_cell_volume 7916.1(11)
_cod_original_sg_symbol_H-M 'P 21/n'
_cod_database_code 1566532
_shelx_shelxl_version_number 2017/1
_shelx_space_group_comment
;
The symmetry employed for this shelxl refinement is uniquely defined
by the following loop, which should always be used as a source of
symmetry information in preference to the above space-group names.
They are only intended as comments.
;
_shelx_estimated_absorpt_t_min 0.376
_shelx_estimated_absorpt_t_max 0.684

loop_
_space_group_symop_operation_xyz
'x, y, z'
'-x+1/2, y+1/2, -z+1/2'
'-x, -y, -z'
'x-1/2, -y-1/2, z-1/2'

loop_
_atom_site_label
_atom_site_type_symbol
_atom_site_fract_x
_atom_site_fract_y
_atom_site_fract_z
_atom_site_U_iso_or_equiv
_atom_site_adp_type
_atom_site_occupancy
_atom_site_site_symmetry_order
_atom_site_calc_flag
_atom_site_refinement_flags_posn
_atom_site_refinement_flags_adp
_atom_site_refinement_flags_occupancy
_atom_site_disorder_assembly
_atom_site_disorder_group
Sb1 Sb 0.08284(2) 0.13200(2) 0.27485(2) 0.02622(5) Uani 1 1 d . . . . .
Sb2 Sb 0.29362(2) 0.15088(2) 0.26582(2) 0.02348(5) Uani 1 1 d . . . . .
Ga1 Ga 0.12476(2) 0.04724(2) 0.32172(2) 0.01910(7) Uani 1 1 d . . . . .
Ga2 Ga 0.30884(2) 0.22823(2) 0.17037(2) 0.02165(7) Uani 1 1 d . . . . .
F1 F 0.26696(18) 0.42222(7) 0.38562(8) 0.0470(5) Uani 1 1 d . . . . .
F2 F 0.42222(18) 0.39195(8) 0.42524(9) 0.0559(5) Uani 1 1 d . . . . .
F3 F 0.2707(2) 0.36887(7) 0.45120(8) 0.0520(5) Uani 1 1 d . . . . .
N1 N 0.22939(16) 0.03839(7) 0.39427(8) 0.0204(4) Uani 1 1 d . . . . .
N2 N -0.00721(16) 0.02937(7) 0.35787(8) 0.0206(4) Uani 1 1 d . . . . .
N3 N 0.1462(2) -0.00647(8) 0.27685(9) 0.0277(5) Uani 1 1 d . . . . .
N4 N 0.44827(18) 0.25694(8) 0.15651(9) 0.0252(4) Uani 1 1 d . . . . .
N5 N 0.21046(18) 0.27064(8) 0.11905(9) 0.0236(4) Uani 1 1 d . . . . .
N6 N 0.2869(2) 0.15731(8) 0.16558(10) 0.0286(5) Uani 1 1 d . . . . .
N7 N 0.29034(18) 0.22636(8) 0.24551(9) 0.0248(4) Uani 1 1 d . . . . .
C1 C 0.2094(2) 0.00528(9) 0.43186(10) 0.0220(5) Uani 1 1 d . . . . .
C2 C 0.1049(2) -0.01643(9) 0.43151(10) 0.0236(5) Uani 1 1 d . . . . .
H2 H 0.103417 -0.044141 0.455205 0.028 Uiso 1 1 calc R U . . .
C3 C 0.0018(2) -0.00196(9) 0.40017(10) 0.0229(5) Uani 1 1 d . . . . .
C4 C 0.3026(2) -0.00964(10) 0.47856(11) 0.0299(5) Uani 1 1 d . . . . .
H4A H 0.367290 -0.020353 0.462541 0.045 Uiso 1 1 calc R U . . .
H4B H 0.277238 -0.036692 0.499943 0.045 Uiso 1 1 calc R U . . .
H4C H 0.323529 0.018464 0.503404 0.045 Uiso 1 1 calc R U . . .
C5 C -0.1009(2) -0.02405(10) 0.41793(12) 0.0291(5) Uani 1 1 d . . . . .
H5A H -0.164443 -0.001892 0.407241 0.044 Uiso 1 1 calc R U . . .
H5B H -0.087575 -0.028669 0.458606 0.044 Uiso 1 1 calc R U . . .
H5C H -0.117258 -0.055880 0.399431 0.044 Uiso 1 1 calc R U . . .
C6 C 0.3318(2) 0.06622(9) 0.40442(10) 0.0223(5) Uani 1 1 d . . . . .
C7 C 0.4243(2) 0.05089(10) 0.38137(11) 0.0255(5) Uani 1 1 d . . . . .
C8 C 0.5187(2) 0.08058(11) 0.38878(12) 0.0310(6) Uani 1 1 d . . . . .
H8 H 0.581538 0.070810 0.372981 0.037 Uiso 1 1 calc R U . . .
C9 C 0.5230(2) 0.12407(11) 0.41869(13) 0.0333(6) Uani 1 1 d . . . . .
H9 H 0.587779 0.144119 0.422763 0.040 Uiso 1 1 calc R U . . .
C10 C 0.4325(2) 0.13822(11) 0.44266(12) 0.0310(6) Uani 1 1 d . . . . .
H10 H 0.436101 0.167856 0.463606 0.037 Uiso 1 1 calc R U . . .
C11 C 0.3359(2) 0.10957(10) 0.43651(11) 0.0255(5) Uani 1 1 d . . . . .
C12 C 0.4244(2) 0.00271(10) 0.34945(12) 0.0302(6) Uani 1 1 d . . . . .
H12 H 0.352854 -0.014771 0.351269 0.036 Uiso 1 1 calc R U . . .
C13 C 0.5207(3) -0.03020(13) 0.37668(16) 0.0461(8) Uani 1 1 d . . . . .
H13A H 0.517488 -0.061622 0.356719 0.069 Uiso 1 1 calc R U . . .
H13B H 0.514505 -0.036087 0.415900 0.069 Uiso 1 1 calc R U . . .
H13C H 0.591825 -0.013926 0.374828 0.069 Uiso 1 1 calc R U . . .
C14 C 0.4310(3) 0.01185(12) 0.28787(13) 0.0380(7) Uani 1 1 d . . . . .
H14A H 0.428120 -0.019630 0.268041 0.057 Uiso 1 1 calc R U . . .
H14B H 0.501067 0.028652 0.285121 0.057 Uiso 1 1 calc R U . . .
H14C H 0.368071 0.032392 0.270974 0.057 Uiso 1 1 calc R U . . .
C15 C 0.2410(2) 0.12503(10) 0.46659(11) 0.0267(5) Uani 1 1 d . . . . .
H15 H 0.178582 0.101024 0.456725 0.032 Uiso 1 1 calc R U . . .
C16 C 0.2779(3) 0.12421(12) 0.53017(12) 0.0362(6) Uani 1 1 d . . . . .
H16A H 0.306740 0.091529 0.541844 0.054 Uiso 1 1 calc R U . . .
H16B H 0.214104 0.131813 0.548457 0.054 Uiso 1 1 calc R U . . .
H16C H 0.336524 0.148773 0.540914 0.054 Uiso 1 1 calc R U . . .
C17 C 0.1970(2) 0.17641(11) 0.44849(12) 0.0321(6) Uani 1 1 d . . . . .
H17A H 0.171439 0.176822 0.407923 0.048 Uiso 1 1 calc R U . . .
H17B H 0.256703 0.200599 0.458389 0.048 Uiso 1 1 calc R U . . .
H17C H 0.134649 0.184608 0.467612 0.048 Uiso 1 1 calc R U . . .
C18 C -0.1145(2) 0.04791(9) 0.33155(11) 0.0235(5) Uani 1 1 d . . . . .
C19 C -0.1808(2) 0.02104(10) 0.28877(12) 0.0286(5) Uani 1 1 d . . . . .
C20 C -0.2803(2) 0.04243(11) 0.26166(13) 0.0339(6) Uani 1 1 d . . . . .
H20 H -0.324946 0.025176 0.231914 0.041 Uiso 1 1 calc R U . . .
C21 C -0.3147(2) 0.08758(11) 0.27703(14) 0.0374(7) Uani 1 1 d . . . . .
H21 H -0.382634 0.101256 0.258239 0.045 Uiso 1 1 calc R U . . .
C22 C -0.2499(2) 0.11318(11) 0.32007(13) 0.0326(6) Uani 1 1 d . . . . .
H22 H -0.275011 0.144160 0.331027 0.039 Uiso 1 1 calc R U . . .
C23 C -0.1483(2) 0.09448(9) 0.34782(11) 0.0250(5) Uani 1 1 d . . . . .
C24 C -0.1511(2) -0.02984(11) 0.27108(14) 0.0372(7) Uani 1 1 d . . . . .
H24 H -0.078517 -0.039616 0.294376 0.045 Uiso 1 1 calc R U . . .
C25 C -0.2409(3) -0.06712(12) 0.28158(16) 0.0454(8) Uani 1 1 d . . . . .
H25A H -0.313553 -0.057041 0.260710 0.068 Uiso 1 1 calc R U . . .
H25B H -0.244351 -0.068172 0.321649 0.068 Uiso 1 1 calc R U . . .
H25C H -0.221957 -0.099792 0.269029 0.068 Uiso 1 1 calc R U . . .
C27 C -0.0779(2) 0.12415(10) 0.39411(11) 0.0264(5) Uani 1 1 d . . . . .
H27 H 0.002153 0.117165 0.392534 0.032 Uiso 1 1 calc R U . . .
C26 C -0.1374(3) -0.03060(16) 0.20990(16) 0.0532(9) Uani 1 1 d . . . . .
H26A H -0.209686 -0.024534 0.186194 0.080 Uiso 1 1 calc R U . . .
H26B H -0.109076 -0.062777 0.200786 0.080 Uiso 1 1 calc R U . . .
H26C H -0.084572 -0.004966 0.203310 0.080 Uiso 1 1 calc R U . . .
C28 C -0.0994(3) 0.10834(12) 0.45185(13) 0.0409(7) Uani 1 1 d . . . . .
H28A H -0.178324 0.113074 0.453972 0.061 Uiso 1 1 calc R U . . .
H28B H -0.053612 0.128235 0.480713 0.061 Uiso 1 1 calc R U . . .
H28C H -0.079918 0.073576 0.457869 0.061 Uiso 1 1 calc R U . . .
C29 C -0.0954(2) 0.17978(10) 0.38698(13) 0.0322(6) Uani 1 1 d . . . . .
H29A H -0.081282 0.189740 0.349982 0.048 Uiso 1 1 calc R U . . .
H29B H -0.043883 0.197088 0.415993 0.048 Uiso 1 1 calc R U . . .
H29C H -0.172324 0.188035 0.390393 0.048 Uiso 1 1 calc R U . . .
C30 C 0.2443(2) 0.31572(9) 0.10797(10) 0.0258(5) Uani 1 1 d . . . . .
C31 C 0.3545(2) 0.33157(9) 0.12104(11) 0.0279(5) Uani 1 1 d . . . . .
H31 H 0.366269 0.365729 0.116457 0.033 Uiso 1 1 calc R U . . .
C32 C 0.4501(2) 0.30370(10) 0.14003(11) 0.0286(5) Uani 1 1 d . . . . .
C33 C 0.1598(3) 0.35274(10) 0.07925(13) 0.0330(6) Uani 1 1 d . . . . .
H33A H 0.198961 0.379504 0.063713 0.049 Uiso 1 1 calc R U . . .
H33B H 0.116926 0.366115 0.106522 0.049 Uiso 1 1 calc R U . . .
H33C H 0.109198 0.336457 0.048996 0.049 Uiso 1 1 calc R U . . .
C34 C 0.5602(3) 0.32974(12) 0.14119(14) 0.0388(7) Uani 1 1 d . . . . .
H34A H 0.614553 0.306751 0.130223 0.058 Uiso 1 1 calc R U . . .
H34B H 0.587445 0.341897 0.179096 0.058 Uiso 1 1 calc R U . . .
H34C H 0.549880 0.357460 0.115012 0.058 Uiso 1 1 calc R U . . .
C35 C 0.0984(2) 0.25495(9) 0.09548(11) 0.0246(5) Uani 1 1 d . . . . .
C36 C 0.0837(2) 0.22786(10) 0.04538(11) 0.0270(5) Uani 1 1 d . . . . .
C37 C -0.0227(2) 0.21116(11) 0.02378(12) 0.0332(6) Uani 1 1 d . . . . .
H37 H -0.034601 0.192918 -0.010113 0.040 Uiso 1 1 calc R U . . .
C38 C -0.1119(2) 0.22067(12) 0.05085(13) 0.0370(6) Uani 1 1 d . . . . .
H38 H -0.183880 0.208467 0.035897 0.044 Uiso 1 1 calc R U . . .
C39 C -0.0959(2) 0.24790(11) 0.09954(13) 0.0335(6) Uani 1 1 d . . . . .
H39 H -0.157813 0.254534 0.117511 0.040 Uiso 1 1 calc R U . . .
C40 C 0.0089(2) 0.26593(10) 0.12307(11) 0.0276(5) Uani 1 1 d . . . . .
C41 C 0.1816(2) 0.21611(10) 0.01561(11) 0.0289(5) Uani 1 1 d . . . . .
H41 H 0.248527 0.210441 0.045066 0.035 Uiso 1 1 calc R U . . .
C42 C 0.2082(3) 0.25943(12) -0.02063(13) 0.0407(7) Uani 1 1 d . . . . .
H42A H 0.268770 0.250170 -0.040499 0.061 Uiso 1 1 calc R U . . .
H42B H 0.231071 0.287901 0.003343 0.061 Uiso 1 1 calc R U . . .
H42C H 0.141746 0.267835 -0.047831 0.061 Uiso 1 1 calc R U . . .
C43 C 0.1647(3) 0.17010(12) -0.02102(13) 0.0378(6) Uani 1 1 d . . . . .
H43A H 0.107095 0.176406 -0.053710 0.057 Uiso 1 1 calc R U . . .
H43B H 0.141394 0.142753 0.000620 0.057 Uiso 1 1 calc R U . . .
H43C H 0.234820 0.161633 -0.033463 0.057 Uiso 1 1 calc R U . . .
C44 C 0.0226(2) 0.29568(10) 0.17702(11) 0.0304(5) Uani 1 1 d . . . . .
H44 H 0.098164 0.311148 0.183125 0.036 Uiso 1 1 calc R U . . .
C45 C -0.0651(3) 0.33686(12) 0.17370(14) 0.0446(8) Uani 1 1 d . . . . .
H45A H -0.063204 0.356838 0.140245 0.067 Uiso 1 1 calc R U . . .
H45B H -0.048483 0.357643 0.207094 0.067 Uiso 1 1 calc R U . . .
H45C H -0.139275 0.322311 0.171660 0.067 Uiso 1 1 calc R U . . .
C46 C 0.0136(3) 0.26335(11) 0.22739(12) 0.0342(6) Uani 1 1 d . . . . .
H46A H -0.060335 0.248117 0.222331 0.051 Uiso 1 1 calc R U . . .
H46B H 0.024697 0.283480 0.261396 0.051 Uiso 1 1 calc R U . . .
H46C H 0.070808 0.237660 0.230821 0.051 Uiso 1 1 calc R U . . .
C47 C 0.5530(2) 0.23017(10) 0.16948(12) 0.0298(6) Uani 1 1 d . . . . .
C48 C 0.5847(2) 0.20018(11) 0.12751(12) 0.0325(6) Uani 1 1 d . . . . .
C49 C 0.6851(3) 0.17422(13) 0.14010(14) 0.0410(7) Uani 1 1 d . . . . .
H49 H 0.707540 0.153139 0.112815 0.049 Uiso 1 1 calc R U . . .
C50 C 0.7522(3) 0.17908(15) 0.19216(15) 0.0463(8) Uani 1 1 d . . . . .
H50 H 0.820801 0.161715 0.200098 0.056 Uiso 1 1 calc R U . . .
C51 C 0.7200(3) 0.20878(14) 0.23215(14) 0.0428(8) Uani 1 1 d . . . . .
H51 H 0.767546 0.211843 0.267367 0.051 Uiso 1 1 calc R U . . .
C52 C 0.6198(2) 0.23465(11) 0.22279(12) 0.0333(6) Uani 1 1 d . . . . .
C53 C 0.5132(2) 0.19606(11) 0.06986(12) 0.0331(6) Uani 1 1 d . . . . .
H53 H 0.433332 0.197116 0.074846 0.040 Uiso 1 1 calc R U . . .
C54 C 0.5327(3) 0.23921(13) 0.03205(13) 0.0411(7) Uani 1 1 d . . . . .
H54A H 0.490072 0.233956 -0.005562 0.062 Uiso 1 1 calc R U . . .
H54B H 0.612251 0.241438 0.029998 0.062 Uiso 1 1 calc R U . . .
H54C H 0.508323 0.269803 0.047537 0.062 Uiso 1 1 calc R U . . .
C55 C 0.5312(3) 0.14798(13) 0.03977(15) 0.0436(7) Uani 1 1 d . . . . .
H55A H 0.472198 0.144024 0.007135 0.065 Uiso 1 1 calc R U . . .
H55B H 0.529138 0.120278 0.065409 0.065 Uiso 1 1 calc R U . . .
H55C H 0.603842 0.148866 0.027520 0.065 Uiso 1 1 calc R U . . .
C56 C 0.5881(3) 0.26580(12) 0.26908(13) 0.0389(7) Uani 1 1 d . . . . .
H56 H 0.517684 0.283772 0.254065 0.047 Uiso 1 1 calc R U . . .
C57 C 0.6795(4) 0.30405(16) 0.29033(18) 0.0671(13) Uani 1 1 d . . . . .
H57A H 0.701487 0.321126 0.258329 0.101 Uiso 1 1 calc R U . . .
H57B H 0.744439 0.287322 0.311653 0.101 Uiso 1 1 calc R U . . .
H57C H 0.650512 0.327944 0.314478 0.101 Uiso 1 1 calc R U . . .
C58 C 0.5678(2) 0.23447(12) 0.31887(12) 0.0353(6) Uani 1 1 d . . . . .
H58A H 0.515825 0.207837 0.305540 0.053 Uiso 1 1 calc R U . . .
H58B H 0.535978 0.255037 0.345355 0.053 Uiso 1 1 calc R U . . .
H58C H 0.638605 0.220491 0.337565 0.053 Uiso 1 1 calc R U . . .
C59 C 0.1568(3) -0.05612(10) 0.29748(12) 0.0321(6) Uani 1 1 d . . . . .
H59A H 0.097769 -0.076450 0.276283 0.048 Uiso 1 1 calc R U . . .
H59B H 0.150055 -0.056478 0.337183 0.048 Uiso 1 1 calc R U . . .
H59C H 0.229689 -0.069252 0.293024 0.048 Uiso 1 1 calc R U . . .
C60 C 0.1547(3) -0.00349(11) 0.21791(11) 0.0329(6) Uani 1 1 d . . . . .
H60A H 0.096681 -0.023920 0.196105 0.049 Uiso 1 1 calc R U . . .
H60B H 0.228201 -0.015266 0.212506 0.049 Uiso 1 1 calc R U . . .
H60C H 0.145011 0.030707 0.205360 0.049 Uiso 1 1 calc R U . . .
C61 C 0.1776(3) 0.14036(11) 0.13653(12) 0.0351(6) Uani 1 1 d . . . . .
H61A H 0.176935 0.140276 0.096062 0.053 Uiso 1 1 calc R U . . .
H61B H 0.119382 0.162495 0.145208 0.053 Uiso 1 1 calc R U . . .
H61C H 0.163669 0.107018 0.148963 0.053 Uiso 1 1 calc R U . . .
C62 C 0.3731(3) 0.12370(11) 0.15236(15) 0.0428(8) Uani 1 1 d . . . . .
H62A H 0.370354 0.122688 0.111745 0.064 Uiso 1 1 calc R U . . .
H62B H 0.359976 0.090680 0.165988 0.064 Uiso 1 1 calc R U . . .
H62C H 0.446631 0.135317 0.170523 0.064 Uiso 1 1 calc R U . . .
C63 C 0.2935(2) 0.26332(9) 0.28386(11) 0.0253(5) Uani 1 1 d . . . . .
C64 C 0.3051(2) 0.31309(10) 0.26911(11) 0.0295(5) Uani 1 1 d . . . . .
H64 H 0.309632 0.321133 0.231431 0.035 Uiso 1 1 calc R U . . .
C65 C 0.3101(3) 0.35026(10) 0.30818(12) 0.0325(6) Uani 1 1 d . . . . .
H65 H 0.318740 0.383295 0.296985 0.039 Uiso 1 1 calc R U . . .
C66 C 0.3028(2) 0.34016(11) 0.36372(12) 0.0314(6) Uani 1 1 d . . . . .
C67 C 0.2899(2) 0.29156(11) 0.37910(12) 0.0322(6) Uani 1 1 d . . . . .
H67 H 0.284494 0.283935 0.416779 0.039 Uiso 1 1 calc R U . . .
C68 C 0.2848(2) 0.25437(10) 0.34027(11) 0.0303(5) Uani 1 1 d . . . . .
H68 H 0.275141 0.221535 0.351848 0.036 Uiso 1 1 calc R U . . .
C69 C 0.3148(3) 0.38038(11) 0.40590(13) 0.0373(6) Uani 1 1 d . . . . .
C1_1 C -0.0222(4) 0.31858(15) 0.37942(16) 0.0550(9) Uani 1 1 d D . . . .
H1A_1 H -0.023639 0.291799 0.352288 0.083 Uiso 1 1 calc R U . . .
H1B_1 H -0.089405 0.317082 0.396585 0.083 Uiso 1 1 calc R U . . .
H1C_1 H 0.043911 0.315257 0.408520 0.083 Uiso 1 1 calc R U . . .
C2_1 C -0.0183(3) 0.36761(14) 0.34976(15) 0.0511(8) Uani 1 1 d D . . . .
H2A_1 H 0.049021 0.368497 0.331895 0.061 Uiso 1 1 calc R U . . .
H2AB_1 H -0.084183 0.370211 0.319746 0.061 Uiso 1 1 calc R U . . .
C3_1 C -0.0162(3) 0.41142(13) 0.38827(15) 0.0482(8) Uani 1 1 d D . . . .
H3A_1 H 0.047336 0.407784 0.419406 0.058 Uiso 1 1 calc R U . . .
H3AB_1 H -0.085417 0.411355 0.404616 0.058 Uiso 1 1 calc R U . . .
C4_1 C -0.0064(3) 0.46063(14) 0.36004(17) 0.0548(9) Uani 1 1 d D . . . .
H4A_1 H -0.068549 0.463582 0.328092 0.066 Uiso 1 1 calc R U . . .
H4AB_1 H 0.063934 0.460872 0.344673 0.066 Uiso 1 1 calc R U . . .
C5_1 C -0.0077(4) 0.50562(15) 0.3974(2) 0.0643(11) Uani 1 1 d D . . . .
H5A_1 H -0.014476 0.535506 0.373774 0.077 Uiso 1 1 calc R U . . .
H5AB_1 H -0.074135 0.503965 0.415850 0.077 Uiso 1 1 calc R U . . .
C6_1 C 0.0959(5) 0.51003(18) 0.4420(2) 0.0773(14) Uani 1 1 d D . . . .
H6A_1 H 0.161996 0.512226 0.424081 0.116 Uiso 1 1 calc R U . . .
H6B_1 H 0.101917 0.481053 0.466362 0.116 Uiso 1 1 calc R U . . .
H6C_1 H 0.090467 0.539642 0.464405 0.116 Uiso 1 1 calc R U . . .
C1_2 C 0.378(2) 0.4294(6) 0.5904(11) 0.129(9) Uani 0.5 1 d D U P A -1
H1A_2 H 0.345724 0.399946 0.570786 0.194 Uiso 0.5 1 calc R U P A -1
H1B_2 H 0.320892 0.454781 0.589116 0.194 Uiso 0.5 1 calc R U P A -1
H1C_2 H 0.407628 0.421114 0.629497 0.194 Uiso 0.5 1 calc R U P A -1
C2_2 C 0.470(2) 0.4479(9) 0.5630(9) 0.141(9) Uani 0.5 1 d D U P A -1
H2A_2 H 0.502318 0.420141 0.544732 0.169 Uiso 0.5 1 calc R U P A -1
H2AB_2 H 0.529407 0.461715 0.591792 0.169 Uiso 0.5 1 calc R U P A -1
C3_2 C 0.4308(15) 0.4868(6) 0.5199(9) 0.109(6) Uani 0.5 1 d D U P A -1
H3A_2 H 0.404007 0.516078 0.537914 0.131 Uiso 0.5 1 calc R U P A -1
H3AB_2 H 0.369189 0.474095 0.491553 0.131 Uiso 0.5 1 calc R U P A -1
C4_2 C 0.5305(18) 0.5000(10) 0.4927(12) 0.134(8) Uani 0.5 1 d D U P A -1
H4A_2 H 0.592008 0.510648 0.522467 0.161 Uiso 0.5 1 calc R U P A -1
H4AB_2 H 0.555572 0.469987 0.475478 0.161 Uiso 0.5 1 calc R U P A -1
C5_2 C 0.511(2) 0.5396(9) 0.4489(10) 0.141(8) Uani 0.5 1 d D U P A -1
H5A_2 H 0.484303 0.569484 0.465663 0.169 Uiso 0.5 1 calc R U P A -1
H5AB_2 H 0.451443 0.528651 0.418374 0.169 Uiso 0.5 1 calc R U P A -1
C6_2 C 0.615(2) 0.5530(11) 0.4234(12) 0.186(11) Uani 0.5 1 d D U P A -1
H6A_2 H 0.616156 0.533501 0.389498 0.279 Uiso 0.5 1 calc R U P A -1
H6B_2 H 0.682615 0.546042 0.450647 0.279 Uiso 0.5 1 calc R U P A -1
H6C_2 H 0.613133 0.588052 0.413861 0.279 Uiso 0.5 1 calc R U P A -1

loop_
_atom_site_aniso_label
_atom_site_aniso_U_11
_atom_site_aniso_U_22
_atom_site_aniso_U_33
_atom_site_aniso_U_23
_atom_site_aniso_U_13
_atom_site_aniso_U_12
Sb1 0.02678(9) 0.02232(9) 0.03076(9) 0.00781(6) 0.00833(6) 0.00142(6)
Sb2 0.02590(8) 0.02021(8) 0.02376(8) 0.00412(6) 0.00259(6) -0.00242(5)
Ga1 0.02055(14) 0.01804(14) 0.01891(14) 0.00108(10) 0.00392(11) -0.00059(10)
Ga2 0.02490(15) 0.01884(14) 0.02070(14) 0.00280(11) 0.00239(11) -0.00351(11)
F1 0.0704(13) 0.0303(9) 0.0387(10) -0.0011(7) 0.0045(9) 0.0135(9)
F2 0.0534(12) 0.0480(12) 0.0595(13) -0.0237(10) -0.0095(10) -0.0013(9)
F3 0.0886(16) 0.0381(10) 0.0316(9) -0.0041(8) 0.0168(10) 0.0024(10)
N1 0.0212(9) 0.0195(9) 0.0201(9) 0.0000(7) 0.0025(7) 0.0001(7)
N2 0.0202(9) 0.0192(9) 0.0228(10) 0.0011(8) 0.0051(8) -0.0007(7)
N3 0.0395(12) 0.0222(11) 0.0229(10) -0.0019(8) 0.0097(9) 0.0006(9)
N4 0.0258(10) 0.0248(11) 0.0243(10) 0.0055(8) 0.0018(8) -0.0049(8)
N5 0.0269(10) 0.0213(10) 0.0214(10) 0.0023(8) 0.0008(8) -0.0016(8)
N6 0.0357(12) 0.0218(11) 0.0294(11) 0.0003(9) 0.0086(9) -0.0041(9)
N7 0.0320(11) 0.0199(10) 0.0218(10) 0.0030(8) 0.0031(8) -0.0042(8)
C1 0.0260(11) 0.0190(11) 0.0210(11) 0.0000(9) 0.0036(9) 0.0022(9)
C2 0.0296(12) 0.0208(11) 0.0211(11) 0.0036(9) 0.0064(9) -0.0005(9)
C3 0.0269(12) 0.0196(11) 0.0236(11) -0.0019(9) 0.0079(9) -0.0035(9)
C4 0.0325(13) 0.0289(13) 0.0265(13) 0.0054(10) 0.0001(10) 0.0009(11)
C5 0.0284(13) 0.0294(13) 0.0310(13) 0.0023(11) 0.0098(10) -0.0037(10)
C6 0.0212(11) 0.0229(12) 0.0218(11) 0.0018(9) 0.0005(9) 0.0000(9)
C7 0.0230(11) 0.0266(13) 0.0261(12) -0.0007(10) 0.0017(9) 0.0014(9)
C8 0.0222(12) 0.0387(15) 0.0325(14) -0.0020(11) 0.0058(10) -0.0020(10)
C9 0.0242(12) 0.0381(15) 0.0366(15) -0.0048(12) 0.0022(11) -0.0087(11)
C10 0.0310(13) 0.0314(14) 0.0295(13) -0.0063(11) 0.0019(11) -0.0072(11)
C11 0.0247(12) 0.0276(13) 0.0234(12) -0.0019(10) 0.0021(9) -0.0015(10)
C12 0.0233(12) 0.0286(13) 0.0396(15) -0.0055(11) 0.0083(11) 0.0021(10)
C13 0.0385(16) 0.0380(17) 0.060(2) -0.0051(15) 0.0032(15) 0.0143(13)
C14 0.0348(15) 0.0424(17) 0.0391(16) -0.0107(13) 0.0121(12) -0.0045(12)
C15 0.0290(13) 0.0250(12) 0.0266(13) -0.0045(10) 0.0056(10) -0.0013(10)
C16 0.0447(16) 0.0372(15) 0.0278(14) -0.0001(12) 0.0097(12) 0.0015(12)
C17 0.0360(14) 0.0308(14) 0.0300(13) -0.0010(11) 0.0073(11) 0.0035(11)
C18 0.0212(11) 0.0248(12) 0.0254(12) 0.0039(9) 0.0069(9) -0.0031(9)
C19 0.0234(12) 0.0277(13) 0.0344(14) 0.0003(11) 0.0045(10) -0.0047(10)
C20 0.0254(13) 0.0336(15) 0.0399(15) 0.0035(12) -0.0024(11) -0.0066(11)
C21 0.0215(12) 0.0349(15) 0.0533(18) 0.0108(13) -0.0010(12) -0.0001(11)
C22 0.0245(12) 0.0289(14) 0.0449(16) 0.0067(12) 0.0072(11) 0.0015(10)
C23 0.0217(11) 0.0247(12) 0.0305(13) 0.0048(10) 0.0099(10) -0.0009(9)
C24 0.0274(13) 0.0349(15) 0.0457(17) -0.0112(13) -0.0043(12) 0.0009(11)
C25 0.0418(17) 0.0298(15) 0.059(2) -0.0061(14) -0.0079(15) -0.0042(13)
C27 0.0284(12) 0.0236(12) 0.0285(13) 0.0021(10) 0.0090(10) 0.0048(9)
C26 0.0398(17) 0.070(3) 0.048(2) -0.0232(18) 0.0028(15) -0.0011(16)
C28 0.060(2) 0.0368(16) 0.0292(14) 0.0022(12) 0.0168(14) 0.0019(14)
C29 0.0356(14) 0.0239(13) 0.0361(14) 0.0009(11) 0.0030(11) 0.0047(11)
C30 0.0350(13) 0.0211(12) 0.0208(11) 0.0026(9) 0.0030(10) -0.0012(10)
C31 0.0386(14) 0.0187(12) 0.0257(12) 0.0032(10) 0.0038(10) -0.0063(10)
C32 0.0336(13) 0.0286(13) 0.0224(12) 0.0040(10) 0.0017(10) -0.0101(11)
C33 0.0376(15) 0.0260(13) 0.0337(14) 0.0097(11) 0.0014(12) 0.0029(11)
C34 0.0389(15) 0.0350(16) 0.0401(16) 0.0096(13) -0.0003(12) -0.0168(12)
C35 0.0269(12) 0.0222(12) 0.0233(11) 0.0046(9) 0.0002(9) -0.0005(9)
C36 0.0283(12) 0.0273(13) 0.0241(12) 0.0034(10) 0.0013(10) -0.0011(10)
C37 0.0316(14) 0.0370(15) 0.0287(13) -0.0031(11) -0.0009(11) -0.0038(11)
C38 0.0257(13) 0.0439(17) 0.0391(16) -0.0009(13) -0.0008(11) -0.0029(12)
C39 0.0282(13) 0.0364(15) 0.0365(15) 0.0024(12) 0.0070(11) 0.0025(11)
C40 0.0313(13) 0.0239(12) 0.0273(12) 0.0048(10) 0.0038(10) 0.0009(10)
C41 0.0296(13) 0.0334(14) 0.0235(12) 0.0009(10) 0.0040(10) -0.0030(10)
C42 0.0504(18) 0.0425(17) 0.0312(15) 0.0014(13) 0.0132(13) -0.0081(14)
C43 0.0436(16) 0.0407(17) 0.0303(14) -0.0049(12) 0.0103(12) -0.0019(13)
C44 0.0367(14) 0.0260(13) 0.0285(13) 0.0027(11) 0.0054(11) 0.0035(11)
C45 0.062(2) 0.0331(16) 0.0369(16) 0.0008(13) 0.0033(15) 0.0168(15)
C46 0.0390(15) 0.0338(15) 0.0303(14) 0.0060(11) 0.0074(11) 0.0048(12)
C47 0.0248(12) 0.0321(14) 0.0321(14) 0.0097(11) 0.0040(10) -0.0066(10)
C48 0.0264(13) 0.0381(15) 0.0336(14) 0.0124(12) 0.0066(11) -0.0045(11)
C49 0.0327(15) 0.0479(18) 0.0450(17) 0.0137(14) 0.0137(13) 0.0033(13)
C50 0.0275(14) 0.065(2) 0.0469(18) 0.0235(17) 0.0083(13) 0.0047(14)
C51 0.0296(14) 0.056(2) 0.0398(16) 0.0210(15) -0.0030(12) -0.0083(13)
C52 0.0289(13) 0.0354(15) 0.0335(14) 0.0120(12) -0.0008(11) -0.0100(11)
C53 0.0301(13) 0.0378(15) 0.0325(14) 0.0047(12) 0.0090(11) 0.0002(11)
C54 0.0453(17) 0.0456(18) 0.0334(15) 0.0089(13) 0.0090(13) 0.0020(14)
C55 0.0485(18) 0.0439(18) 0.0420(17) 0.0035(14) 0.0181(14) 0.0036(14)
C56 0.0432(16) 0.0341(15) 0.0336(15) 0.0057(12) -0.0098(12) -0.0075(12)
C57 0.090(3) 0.051(2) 0.052(2) 0.0072(18) -0.011(2) -0.035(2)
C58 0.0339(14) 0.0389(16) 0.0304(14) 0.0035(12) -0.0025(11) -0.0004(12)
C59 0.0434(15) 0.0239(13) 0.0298(13) -0.0017(10) 0.0082(11) 0.0016(11)
C60 0.0410(15) 0.0352(15) 0.0244(13) -0.0021(11) 0.0108(11) -0.0002(12)
C61 0.0488(17) 0.0277(13) 0.0270(13) 0.0034(11) 0.0014(12) -0.0148(12)
C62 0.0564(19) 0.0264(14) 0.0534(19) 0.0039(13) 0.0318(16) 0.0018(13)
C63 0.0282(12) 0.0231(12) 0.0236(12) -0.0003(10) 0.0009(9) -0.0031(9)
C64 0.0396(14) 0.0254(13) 0.0224(12) 0.0038(10) 0.0024(10) -0.0018(11)
C65 0.0435(16) 0.0218(13) 0.0313(14) 0.0030(10) 0.0035(12) -0.0004(11)
C66 0.0377(14) 0.0285(13) 0.0262(13) -0.0009(11) 0.0007(11) 0.0010(11)
C67 0.0398(15) 0.0306(14) 0.0255(13) 0.0023(11) 0.0035(11) -0.0023(11)
C68 0.0406(15) 0.0252(13) 0.0244(12) 0.0020(10) 0.0035(11) -0.0031(11)
C69 0.0482(17) 0.0294(14) 0.0327(15) 0.0005(12) 0.0024(13) 0.0034(12)
C1_1 0.067(2) 0.056(2) 0.0422(19) -0.0007(16) 0.0101(17) -0.0073(18)
C2_1 0.057(2) 0.055(2) 0.0394(18) 0.0032(15) 0.0043(16) -0.0038(17)
C3_1 0.0515(19) 0.0486(19) 0.0437(18) 0.0051(15) 0.0061(15) -0.0009(15)
C4_1 0.055(2) 0.054(2) 0.051(2) 0.0108(17) -0.0030(17) 0.0030(17)
C5_1 0.070(3) 0.044(2) 0.077(3) 0.0067(19) 0.005(2) 0.0048(19)
C6_1 0.092(4) 0.055(3) 0.078(3) -0.001(2) -0.006(3) 0.006(2)
C1_2 0.17(2) 0.051(6) 0.134(15) -0.018(7) -0.057(13) 0.010(8)
C2_2 0.152(17) 0.105(13) 0.124(14) -0.020(9) -0.089(12) 0.039(11)
C3_2 0.126(14) 0.059(8) 0.114(11) -0.040(7) -0.059(9) 0.043(9)
C4_2 0.108(16) 0.130(16) 0.143(14) -0.104(10) -0.040(10) 0.016(12)
C5_2 0.133(14) 0.139(17) 0.150(15) -0.101(10) 0.021(12) 0.011(11)
C6_2 0.111(14) 0.29(3) 0.163(19) -0.165(18) 0.037(14) -0.042(18)

loop_
_atom_type_symbol
_atom_type_description
_atom_type_scat_dispersion_real
_atom_type_scat_dispersion_imag
_atom_type_scat_source
C C 0.0181 0.0091 'International Tables Vol C Tables 4.2.6.8 and 6.1.1.4'
H H 0.0000 0.0000 'International Tables Vol C Tables 4.2.6.8 and 6.1.1.4'
F F 0.0727 0.0534 'International Tables Vol C Tables 4.2.6.8 and 6.1.1.4'
Ga Ga -1.2846 0.7763 'International Tables Vol C Tables 4.2.6.8 and 6.1.1.4'
N N 0.0311 0.0180 'International Tables Vol C Tables 4.2.6.8 and 6.1.1.4'
Sb Sb -0.0562 5.8946 'International Tables Vol C Tables 4.2.6.8 and 6.1.1.4'

loop_
_geom_angle_atom_site_label_1
_geom_angle_atom_site_label_2
_geom_angle_atom_site_label_3
_geom_angle
_geom_angle_site_symmetry_1
_geom_angle_site_symmetry_3
_geom_angle_publ_flag
Ga1 Sb1 Sb2 95.018(9) . . ?
N7 Sb2 N6 72.53(8) . . ?
N7 Sb2 Sb1 103.11(6) . . ?
N6 Sb2 Sb1 103.17(6) . . ?
N7 Sb2 Ga2 35.06(6) . . ?
N6 Sb2 Ga2 38.10(5) . . ?
Sb1 Sb2 Ga2 111.511(8) . . ?
N3 Ga1 N1 106.66(9) . . ?
N3 Ga1 N2 105.39(9) . . ?
N1 Ga1 N2 91.38(8) . . ?
N3 Ga1 Sb1 118.63(7) . . ?
N1 Ga1 Sb1 122.83(6) . . ?
N2 Ga1 Sb1 107.11(6) . . ?
N7 Ga2 N6 89.60(9) . . ?
N7 Ga2 N4 115.52(9) . . ?
N6 Ga2 N4 120.08(10) . . ?
N7 Ga2 N5 118.27(9) . . ?
N6 Ga2 N5 118.98(10) . . ?
N4 Ga2 N5 96.38(9) . . ?
N7 Ga2 Sb2 40.31(7) . . ?
N6 Ga2 Sb2 50.13(7) . . ?
N4 Ga2 Sb2 123.72(6) . . ?
N5 Ga2 Sb2 139.07(6) . . ?
C1 N1 C6 119.4(2) . . ?
C1 N1 Ga1 121.27(16) . . ?
C6 N1 Ga1 119.24(15) . . ?
C3 N2 C18 121.1(2) . . ?
C3 N2 Ga1 121.65(17) . . ?
C18 N2 Ga1 116.84(15) . . ?
C59 N3 C60 112.2(2) . . ?
C59 N3 Ga1 123.07(17) . . ?
C60 N3 Ga1 124.78(18) . . ?
C32 N4 C47 118.9(2) . . ?
C32 N4 Ga2 119.55(19) . . ?
C47 N4 Ga2 121.24(16) . . ?
C30 N5 C35 119.5(2) . . ?
C30 N5 Ga2 119.65(18) . . ?
C35 N5 Ga2 120.74(16) . . ?
C62 N6 C61 108.8(2) . . ?
C62 N6 Ga2 122.25(19) . . ?
C61 N6 Ga2 116.30(18) . . ?
C62 N6 Sb2 105.70(19) . . ?
C61 N6 Sb2 109.34(16) . . ?
Ga2 N6 Sb2 91.77(9) . . ?
C63 N7 Ga2 130.37(17) . . ?
C63 N7 Sb2 124.09(17) . . ?
Ga2 N7 Sb2 104.63(10) . . ?
N1 C1 C2 123.5(2) . . ?
N1 C1 C4 119.4(2) . . ?
C2 C1 C4 117.1(2) . . ?
C1 C2 C3 127.6(2) . . ?
N2 C3 C2 123.2(2) . . ?
N2 C3 C5 120.8(2) . . ?
C2 C3 C5 116.0(2) . . ?
C7 C6 C11 120.8(2) . . ?
C7 C6 N1 120.3(2) . . ?
C11 C6 N1 118.8(2) . . ?
C8 C7 C6 118.5(2) . . ?
C8 C7 C12 119.6(2) . . ?
C6 C7 C12 121.9(2) . . ?
C9 C8 C7 121.4(3) . . ?
C8 C9 C10 119.7(3) . . ?
C9 C10 C11 121.0(3) . . ?
C10 C11 C6 118.5(2) . . ?
C10 C11 C15 119.1(2) . . ?
C6 C11 C15 122.4(2) . . ?
C7 C12 C14 111.2(2) . . ?
C7 C12 C13 110.5(2) . . ?
C14 C12 C13 110.6(2) . . ?
C11 C15 C16 111.2(2) . . ?
C11 C15 C17 111.7(2) . . ?
C16 C15 C17 109.2(2) . . ?
C19 C18 C23 121.0(2) . . ?
C19 C18 N2 120.5(2) . . ?
C23 C18 N2 118.4(2) . . ?
C20 C19 C18 118.1(3) . . ?
C20 C19 C24 118.4(3) . . ?
C18 C19 C24 123.4(2) . . ?
C21 C20 C19 121.6(3) . . ?
C20 C21 C22 119.7(3) . . ?
C21 C22 C23 121.5(3) . . ?
C22 C23 C18 118.0(3) . . ?
C22 C23 C27 120.2(2) . . ?
C18 C23 C27 121.9(2) . . ?
C19 C24 C26 111.1(3) . . ?
C19 C24 C25 110.1(3) . . ?
C26 C24 C25 110.5(3) . . ?
C23 C27 C28 111.3(2) . . ?
C23 C27 C29 112.9(2) . . ?
C28 C27 C29 109.8(2) . . ?
N5 C30 C31 123.8(2) . . ?
N5 C30 C33 119.5(2) . . ?
C31 C30 C33 116.7(2) . . ?
C30 C31 C32 128.5(2) . . ?
N4 C32 C31 124.0(2) . . ?
N4 C32 C34 120.1(3) . . ?
C31 C32 C34 115.9(2) . . ?
C40 C35 C36 121.9(2) . . ?
C40 C35 N5 120.2(2) . . ?
C36 C35 N5 117.9(2) . . ?
C37 C36 C35 118.1(3) . . ?
C37 C36 C41 120.4(2) . . ?
C35 C36 C41 121.5(2) . . ?
C38 C37 C36 121.1(3) . . ?
C39 C38 C37 119.9(3) . . ?
C38 C39 C40 121.6(3) . . ?
C39 C40 C35 117.4(3) . . ?
C39 C40 C44 119.7(2) . . ?
C35 C40 C44 122.8(2) . . ?
C43 C41 C36 114.0(2) . . ?
C43 C41 C42 108.5(2) . . ?
C36 C41 C42 111.5(2) . . ?
C40 C44 C46 111.7(2) . . ?
C40 C44 C45 111.6(2) . . ?
C46 C44 C45 108.6(2) . . ?
C48 C47 C52 121.7(3) . . ?
C48 C47 N4 118.1(2) . . ?
C52 C47 N4 120.1(3) . . ?
C49 C48 C47 118.1(3) . . ?
C49 C48 C53 120.4(3) . . ?
C47 C48 C53 121.5(3) . . ?
C50 C49 C48 120.5(3) . . ?
C51 C50 C49 120.3(3) . . ?
C50 C51 C52 122.1(3) . . ?
C51 C52 C47 117.3(3) . . ?
C51 C52 C56 119.4(3) . . ?
C47 C52 C56 123.3(3) . . ?
C48 C53 C55 113.3(3) . . ?
C48 C53 C54 111.7(3) . . ?
C55 C53 C54 108.6(3) . . ?
C52 C56 C58 111.7(3) . . ?
C52 C56 C57 111.4(3) . . ?
C58 C56 C57 108.4(3) . . ?
N7 C63 C68 122.3(2) . . ?
N7 C63 C64 121.7(2) . . ?
C68 C63 C64 116.0(2) . . ?
C65 C64 C63 121.5(2) . . ?
C64 C65 C66 121.1(3) . . ?
C67 C66 C65 118.4(3) . . ?
C67 C66 C69 121.2(3) . . ?
C65 C66 C69 120.3(3) . . ?
C68 C67 C66 120.6(3) . . ?
C67 C68 C63 122.3(3) . . ?
F1 C69 F3 106.9(3) . . ?
F1 C69 F2 105.4(3) . . ?
F3 C69 F2 105.6(3) . . ?
F1 C69 C66 112.9(2) . . ?
F3 C69 C66 112.7(3) . . ?
F2 C69 C66 112.7(3) . . ?
C3_1 C2_1 C1_1 113.5(3) . . ?
C2_1 C3_1 C4_1 114.3(3) . . ?
C3_1 C4_1 C5_1 115.5(3) . . ?
C6_1 C5_1 C4_1 113.3(4) . . ?
C1_2 C2_2 C3_2 112.1(17) . . ?
C2_2 C3_2 C4_2 106.6(16) . . ?
C5_2 C4_2 C3_2 115.8(15) . . ?
C4_2 C5_2 C6_2 114(2) . . ?

loop_
_geom_bond_atom_site_label_1
_geom_bond_atom_site_label_2
_geom_bond_distance
_geom_bond_site_symmetry_2
_geom_bond_publ_flag
Sb1 Ga1 2.5834(4) . ?
Sb1 Sb2 2.6627(3) . ?
Sb2 N7 2.111(2) . ?
Sb2 N6 2.424(2) . ?
Sb2 Ga2 3.1569(4) . ?
Ga1 N3 1.867(2) . ?
Ga1 N1 2.003(2) . ?
Ga1 N2 2.016(2) . ?
Ga2 N7 1.874(2) . ?
Ga2 N6 1.949(2) . ?
Ga2 N4 1.949(2) . ?
Ga2 N5 1.951(2) . ?
F1 C69 1.334(4) . ?
F2 C69 1.350(4) . ?
F3 C69 1.339(4) . ?
N1 C1 1.333(3) . ?
N1 C6 1.443(3) . ?
N2 C3 1.324(3) . ?
N2 C18 1.444(3) . ?
N3 C59 1.439(3) . ?
N3 C60 1.453(3) . ?
N4 C32 1.335(3) . ?
N4 C47 1.455(3) . ?
N5 C30 1.335(3) . ?
N5 C35 1.451(3) . ?
N6 C62 1.469(4) . ?
N6 C61 1.470(4) . ?
N7 C63 1.366(3) . ?
C1 C2 1.402(3) . ?
C1 C4 1.515(3) . ?
C2 C3 1.408(4) . ?
C3 C5 1.515(3) . ?
C6 C7 1.404(3) . ?
C6 C11 1.409(4) . ?
C7 C8 1.391(4) . ?
C7 C12 1.522(4) . ?
C8 C9 1.384(4) . ?
C9 C10 1.386(4) . ?
C10 C11 1.397(4) . ?
C11 C15 1.527(4) . ?
C12 C14 1.529(4) . ?
C12 C13 1.533(4) . ?
C15 C16 1.531(4) . ?
C15 C17 1.534(4) . ?
C18 C19 1.406(4) . ?
C18 C23 1.409(4) . ?
C19 C20 1.403(4) . ?
C19 C24 1.511(4) . ?
C20 C21 1.370(5) . ?
C21 C22 1.384(4) . ?
C22 C23 1.399(4) . ?
C23 C27 1.523(4) . ?
C24 C26 1.521(5) . ?
C24 C25 1.545(5) . ?
C27 C28 1.529(4) . ?
C27 C29 1.534(4) . ?
C30 C31 1.394(4) . ?
C30 C33 1.521(4) . ?
C31 C32 1.400(4) . ?
C32 C34 1.512(4) . ?
C35 C40 1.404(4) . ?
C35 C36 1.406(4) . ?
C36 C37 1.389(4) . ?
C36 C41 1.529(4) . ?
C37 C38 1.385(4) . ?
C38 C39 1.379(4) . ?
C39 C40 1.396(4) . ?
C40 C44 1.523(4) . ?
C41 C43 1.529(4) . ?
C41 C42 1.537(4) . ?
C44 C46 1.524(4) . ?
C44 C45 1.540(4) . ?
C47 C48 1.409(4) . ?
C47 C52 1.410(4) . ?
C48 C49 1.400(4) . ?
C48 C53 1.520(4) . ?
C49 C50 1.388(5) . ?
C50 C51 1.370(5) . ?
C51 C52 1.394(4) . ?
C52 C56 1.508(5) . ?
C53 C55 1.532(4) . ?
C53 C54 1.533(4) . ?
C56 C58 1.532(4) . ?
C56 C57 1.547(5) . ?
C63 C68 1.411(4) . ?
C63 C64 1.414(4) . ?
C64 C65 1.380(4) . ?
C65 C66 1.392(4) . ?
C66 C67 1.390(4) . ?
C66 C69 1.488(4) . ?
C67 C68 1.376(4) . ?
C1_1 C2_1 1.520(5) . ?
C2_1 C3_1 1.512(5) . ?
C3_1 C4_1 1.518(5) . ?
C4_1 C5_1 1.524(6) . ?
C5_1 C6_1 1.520(6) . ?
C1_2 C2_2 1.482(13) . ?
C2_2 C3_2 1.507(12) . ?
C3_2 C4_2 1.519(13) . ?
C4_2 C5_2 1.503(14) . ?
C5_2 C6_2 1.546(13) . ?
